data_4109336
loop_
_publ_author_name
'Yu-Bin Dong'
'Peng Wang'
'Jian-Ping Ma'
'Xia-Xia Zhao'
'Hai-Ying Wang'
'Bo Tang'
'Ru-Qi Huang'

_publ_section_title
;
 Coordination-Driven Nanosized Lanthanide "Molecular Lantern" with Tunable
 Luminescent Properties
;
_journal_name_full 'Journal of the American Chemical Society'
_journal_page_first 4872
_journal_page_last 4873
_journal_paper_doi 10.1021/ja070058e
_journal_volume 129
_journal_year 2007
_chemical_formula_sum 'C64 H64 Cl N16 O28 Tb3'
_chemical_formula_weight 2017.52
_chemical_name_systematic
; 
 ? 
;
_space_group_IT_number 87
_symmetry_cell_setting tetragonal
_symmetry_space_group_name_Hall '-I 4'
_symmetry_space_group_name_H-M 'I 4/m'
_atom_sites_solution_hydrogens geom
_atom_sites_solution_primary direct
_atom_sites_solution_secondary difmap
_audit_creation_method SHELXL-97
_cell_angle_alpha 90.00
_cell_angle_beta 90.00
_cell_angle_gamma 90.00
_cell_formula_units_Z 2
_cell_length_a 11.3002(6)
_cell_length_b 11.3002(6)
_cell_length_c 27.361(3)
_cell_measurement_reflns_used 5699
_cell_measurement_temperature 298(2)
_cell_measurement_theta_max 28.199
_cell_measurement_theta_min 2.549
_cell_volume 3493.8(5)
_computing_cell_refinement 'Bruker SMART'
_computing_data_collection 'Bruker SMART'
_computing_data_reduction 'Bruker SAINT'
_computing_molecular_graphics 'Bruker SHELXTL'
_computing_publication_material 'Bruker SHELXTL'
_computing_structure_refinement 'SHELXL-97 (Sheldrick, 1997)'
_computing_structure_solution 'SHELXS-97 (Sheldrick, 1990)'
_diffrn_ambient_temperature 298(2)
_diffrn_measured_fraction_theta_full 0.999
_diffrn_measured_fraction_theta_max 0.999
_diffrn_measurement_device_type 'CCD area detector'
_diffrn_measurement_method 'phi and omega scans'
_diffrn_radiation_monochromator graphite
_diffrn_radiation_source 'fine-focus sealed tube'
_diffrn_radiation_type MoK\a
_diffrn_radiation_wavelength 0.71073
_diffrn_reflns_av_R_equivalents 0.0231
_diffrn_reflns_av_sigmaI/netI 0.0165
_diffrn_reflns_limit_h_max 7
_diffrn_reflns_limit_h_min -13
_diffrn_reflns_limit_k_max 13
_diffrn_reflns_limit_k_min -13
_diffrn_reflns_limit_l_max 31
_diffrn_reflns_limit_l_min -32
_diffrn_reflns_number 9246
_diffrn_reflns_theta_full 25.15
_diffrn_reflns_theta_max 25.15
_diffrn_reflns_theta_min 1.95
_exptl_absorpt_coefficient_mu 3.141
_exptl_absorpt_correction_T_max 0.7872
_exptl_absorpt_correction_T_min 0.5723
_exptl_absorpt_correction_type multi-scan
_exptl_absorpt_process_details sadabs
_exptl_crystal_colour colourless
_exptl_crystal_density_diffrn 1.918
_exptl_crystal_description prism
_exptl_crystal_F_000 1992
_exptl_crystal_size_max 0.20
_exptl_crystal_size_mid 0.14
_exptl_crystal_size_min 0.08
_refine_diff_density_max 2.837
_refine_diff_density_min -1.501
_refine_diff_density_rms 0.151
_refine_ls_extinction_method none
_refine_ls_goodness_of_fit_ref 1.055
_refine_ls_hydrogen_treatment constr
_refine_ls_matrix_type full
_refine_ls_number_parameters 138
_refine_ls_number_reflns 1607
_refine_ls_number_restraints 8
_refine_ls_restrained_S_all 1.088
_refine_ls_R_factor_all 0.0394
_refine_ls_R_factor_gt 0.0375
_refine_ls_shift/su_max 0.000
_refine_ls_shift/su_mean 0.000
_refine_ls_structure_factor_coef Fsqd
_refine_ls_weighting_details 'calc w=1/[\s^2^(Fo^2^)+(0.0537P)^2^+46.6448P] where P=(Fo^2^+2Fc^2^)/3'
_refine_ls_weighting_scheme calc
_refine_ls_wR_factor_gt 0.1009
_refine_ls_wR_factor_ref 0.1024
_reflns_number_gt 1518
_reflns_number_total 1607
_reflns_threshold_expression >2sigma(I)
_cod_data_source_file ja070058esi20070309_125621.cif
_cod_data_source_block 5
_cod_original_cell_volume 3493.9(4)
_cod_database_code 4109336

loop_
_symmetry_equiv_pos_as_xyz
'x, y, z'
'-x, -y, z'
'-y, x, z'
'y, -x, z'
'x+1/2, y+1/2, z+1/2'
'-x+1/2, -y+1/2, z+1/2'
'-y+1/2, x+1/2, z+1/2'
'y+1/2, -x+1/2, z+1/2'
'-x, -y, -z'
'x, y, -z'
'y, -x, -z'
'-y, x, -z'
'-x+1/2, -y+1/2, -z+1/2'
'x+1/2, y+1/2, -z+1/2'
'y+1/2, -x+1/2, -z+1/2'
'-y+1/2, x+1/2, -z+1/2'

loop_
_atom_site_label
_atom_site_type_symbol
_atom_site_fract_x
_atom_site_fract_y
_atom_site_fract_z
_atom_site_U_iso_or_equiv
_atom_site_adp_type
_atom_site_occupancy
_atom_site_symmetry_multiplicity
_atom_site_calc_flag
_atom_site_refinement_flags
Tb1 Tb 0.0000 0.0000 0.0000 0.0194(2) Uani 1 8 d S
Tb2 Tb 0.0000 0.0000 0.195072(18) 0.02119(19) Uani 1 4 d S
C1 C 0.0995(5) 0.2224(5) 0.1724(2) 0.0256(12) Uani 1 1 d .
C2 C 0.1361(5) 0.3439(5) 0.1568(2) 0.0262(12) Uani 1 1 d .
C3 C 0.1645(7) 0.4303(6) 0.1908(2) 0.0390(16) Uani 1 1 d .
H3 H 0.1636 0.4125 0.2239 0.06(2) Uiso 1 1 calc R
C4 C 0.1942(8) 0.5432(6) 0.1752(2) 0.050(2) Uani 1 1 d .
H4 H 0.2149 0.6006 0.1980 0.05(2) Uiso 1 1 calc R
C5 C 0.1931(7) 0.5709(6) 0.1259(2) 0.0400(16) Uani 1 1 d .
H5A H 0.2115 0.6472 0.1157 0.041(19) Uiso 1 1 calc R
C6 C 0.1647(6) 0.4849(5) 0.09181(19) 0.0265(12) Uani 1 1 d .
C7 C 0.1373(6) 0.3719(5) 0.1074(2) 0.0284(12) Uani 1 1 d .
H7 H 0.1194 0.3138 0.0844 0.036(18) Uiso 1 1 calc R
C8 C 0.1537(4) 0.5189(4) 0.03999(18) 0.0244(11) Uani 1 1 d .
H4A H 0.2238 0.0899 0.0442 0.037 Uiso 1 1 d RD
H4B H 0.1323 0.1164 0.0799 0.037 Uiso 1 1 d RD
H1O5 H 0.5000 0.5000 0.0797 0.050 Uiso 1 4 d SRD
H2O5 H 0.4461 0.5376 0.1243 0.050 Uiso 0.25 1 d PRD
H3B H 0.1943 0.2808 -0.0079 0.060 Uiso 0.50 1 d PRD
H3A H 0.3265 0.3632 -0.0079 0.060 Uiso 0.50 1 d PRD
N1 N 0.1099(5) 0.6205(4) 0.02535(16) 0.0284(11) Uani 1 1 d .
N2 N 0.1818(6) 0.4525(6) 0.0000 0.0234(14) Uani 1 2 d S
N3 N 0.2473(6) 0.3451(6) 0.0000 0.043(2) Uani 1 2 d SD
O1 O 0.1100(4) 0.1374(4) 0.14213(16) 0.0375(10) Uani 1 1 d .
O2 O 0.0641(5) 0.2024(4) 0.21433(15) 0.0459(13) Uani 1 1 d .
O3 O 0.0000 0.0000 0.2818(4) 0.081(4) Uani 1 4 d S
H3W H -0.0206 -0.0652 0.2918 0.097 Uiso 0.50 1 calc PR
O4 O 0.1500(5) 0.0868(7) 0.05007(17) 0.081(2) Uani 1 1 d D
O5 O 0.5000 0.5000 0.1118(4) 0.150(9) Uani 1 4 d SD
Cl1 Cl 0.5000 0.5000 0.0000 0.089(3) Uani 1 8 d S

loop_
_atom_site_aniso_label
_atom_site_aniso_U_11
_atom_site_aniso_U_22
_atom_site_aniso_U_33
_atom_site_aniso_U_23
_atom_site_aniso_U_13
_atom_site_aniso_U_12
Tb1 0.0165(3) 0.0165(3) 0.0253(4) 0.000 0.000 0.000
Tb2 0.0223(2) 0.0223(2) 0.0189(3) 0.000 0.000 0.000
C1 0.030(3) 0.027(3) 0.020(3) -0.002(2) -0.004(2) -0.003(2)
C2 0.030(3) 0.026(3) 0.022(3) 0.000(2) -0.001(2) -0.001(2)
C3 0.061(5) 0.034(4) 0.022(3) -0.003(3) -0.004(3) -0.006(3)
C4 0.090(6) 0.033(4) 0.029(3) -0.007(3) -0.010(4) -0.017(4)
C5 0.065(5) 0.025(3) 0.030(3) -0.001(3) -0.005(3) -0.011(3)
C6 0.034(3) 0.022(3) 0.024(3) 0.001(2) -0.002(2) -0.001(2)
C7 0.039(3) 0.023(3) 0.023(3) -0.003(2) -0.001(2) -0.002(2)
C8 0.031(3) 0.019(3) 0.024(3) -0.001(2) -0.001(2) -0.003(2)
N1 0.041(3) 0.023(2) 0.022(2) -0.0015(19) 0.000(2) 0.001(2)
N2 0.029(4) 0.016(3) 0.025(3) 0.000 0.000 0.002(3)
N3 0.047(5) 0.025(4) 0.058(5) 0.000 0.000 0.015(3)
O1 0.046(3) 0.033(2) 0.033(2) -0.0029(19) 0.006(2) -0.004(2)
O2 0.083(4) 0.036(3) 0.019(2) 0.0001(19) 0.008(2) -0.018(2)
O3 0.106(7) 0.106(7) 0.031(6) 0.000 0.000 0.000
O4 0.046(3) 0.167(7) 0.029(3) -0.011(3) 0.005(2) -0.040(4)
O5 0.177(15) 0.177(15) 0.097(14) 0.000 0.000 0.000
Cl1 0.058(2) 0.058(2) 0.152(8) 0.000 0.000 0.000

loop_
_atom_type_symbol
_atom_type_description
_atom_type_scat_dispersion_real
_atom_type_scat_dispersion_imag
_atom_type_scat_source
C C 0.0033 0.0016 'International Tables Vol C Tables 4.2.6.8 and 6.1.1.4'
H H 0.0000 0.0000 'International Tables Vol C Tables 4.2.6.8 and 6.1.1.4'
N N 0.0061 0.0033 'International Tables Vol C Tables 4.2.6.8 and 6.1.1.4'
O O 0.0106 0.0060 'International Tables Vol C Tables 4.2.6.8 and 6.1.1.4'
Tb Tb -0.1723 4.1537 'International Tables Vol C Tables 4.2.6.8 and 6.1.1.4'
Cl Cl 0.1484 0.1585 'International Tables Vol C Tables 4.2.6.8 and 6.1.1.4'

loop_
_geom_angle_atom_site_label_1
_geom_angle_atom_site_label_2
_geom_angle_atom_site_label_3
_geom_angle
_geom_angle_site_symmetry_1
_geom_angle_site_symmetry_3
O4 Tb1 O4 180.0(4) 9 .
O4 Tb1 O4 69.9(2) 9 2
O4 Tb1 O4 110.1(2) . 2
O4 Tb1 O4 70.82(12) 9 11
O4 Tb1 O4 109.18(12) . 11
O4 Tb1 O4 109.18(12) 2 11
O4 Tb1 O4 109.18(12) 9 3
O4 Tb1 O4 70.82(12) . 3
O4 Tb1 O4 70.82(12) 2 3
O4 Tb1 O4 180.0(4) 11 3
O4 Tb1 O4 110.1(2) 9 10
O4 Tb1 O4 69.9(2) . 10
O4 Tb1 O4 180.0(4) 2 10
O4 Tb1 O4 70.82(12) 11 10
O4 Tb1 O4 109.18(12) 3 10
O4 Tb1 O4 70.82(12) 9 12
O4 Tb1 O4 109.18(12) . 12
O4 Tb1 O4 109.18(12) 2 12
O4 Tb1 O4 110.1(2) 11 12
O4 Tb1 O4 69.9(2) 3 12
O4 Tb1 O4 70.82(12) 10 12
O4 Tb1 O4 109.18(12) 9 4
O4 Tb1 O4 70.82(12) . 4
O4 Tb1 O4 70.82(12) 2 4
O4 Tb1 O4 69.9(2) 11 4
O4 Tb1 O4 110.1(2) 3 4
O4 Tb1 O4 109.18(12) 10 4
O4 Tb1 O4 180.0(4) 12 4
O3 Tb2 O2 77.61(10) . .
O3 Tb2 O2 77.61(10) . 2
O2 Tb2 O2 155.22(19) . 2
O3 Tb2 O2 77.61(10) . 4
O2 Tb2 O2 87.36(4) . 4
O2 Tb2 O2 87.36(4) 2 4
O3 Tb2 O2 77.61(10) . 3
O2 Tb2 O2 87.36(4) . 3
O2 Tb2 O2 87.36(4) 2 3
O2 Tb2 O2 155.2(2) 4 3
O3 Tb2 O1 126.07(10) . 2
O2 Tb2 O1 149.64(15) . 2
O2 Tb2 O1 52.39(14) 2 2
O2 Tb2 O1 114.24(16) 4 2
O2 Tb2 O1 80.91(17) 3 2
O3 Tb2 O1 126.07(10) . .
O2 Tb2 O1 52.39(14) . .
O2 Tb2 O1 149.64(15) 2 .
O2 Tb2 O1 80.91(17) 4 .
O2 Tb2 O1 114.24(16) 3 .
O1 Tb2 O1 107.9(2) 2 .
O3 Tb2 O1 126.07(10) . 3
O2 Tb2 O1 80.91(17) . 3
O2 Tb2 O1 114.24(16) 2 3
O2 Tb2 O1 149.64(15) 4 3
O2 Tb2 O1 52.39(14) 3 3
O1 Tb2 O1 69.72(10) 2 3
O1 Tb2 O1 69.72(10) . 3
O3 Tb2 O1 126.07(10) . 4
O2 Tb2 O1 114.24(16) . 4
O2 Tb2 O1 80.91(17) 2 4
O2 Tb2 O1 52.39(14) 4 4
O2 Tb2 O1 149.64(15) 3 4
O1 Tb2 O1 69.72(10) 2 4
O1 Tb2 O1 69.72(10) . 4
O1 Tb2 O1 107.9(2) 3 4
O3 Tb2 C1 102.70(11) . 2
O2 Tb2 C1 173.63(18) . 2
O2 Tb2 C1 25.90(15) 2 2
O2 Tb2 C1 98.94(18) 4 2
O2 Tb2 C1 86.50(18) 3 2
O1 Tb2 C1 26.80(15) 2 2
O1 Tb2 C1 129.33(15) . 2
O1 Tb2 C1 93.96(16) 3 2
O1 Tb2 C1 70.86(16) 4 2
O3 Tb2 C1 102.70(11) . .
O2 Tb2 C1 25.90(15) . .
O2 Tb2 C1 173.63(18) 2 .
O2 Tb2 C1 86.50(18) 4 .
O2 Tb2 C1 98.94(18) 3 .
O1 Tb2 C1 129.33(15) 2 .
O1 Tb2 C1 26.80(15) . .
O1 Tb2 C1 70.86(16) 3 .
O1 Tb2 C1 93.96(16) 4 .
C1 Tb2 C1 154.6(2) 2 .
O3 Tb2 C1 102.70(11) . 3
O2 Tb2 C1 86.50(18) . 3
O2 Tb2 C1 98.94(18) 2 3
O2 Tb2 C1 173.63(18) 4 3
O2 Tb2 C1 25.90(15) 3 3
O1 Tb2 C1 70.86(16) 2 3
O1 Tb2 C1 93.96(16) . 3
O1 Tb2 C1 26.80(15) 3 3
O1 Tb2 C1 129.33(15) 4 3
C1 Tb2 C1 87.23(5) 2 3
C1 Tb2 C1 87.23(5) . 3
O2 C1 O1 119.7(5) . .
O2 C1 C2 121.5(5) . .
O1 C1 C2 118.7(5) . .
O2 C1 Tb2 60.3(3) . .
O1 C1 Tb2 60.6(3) . .
C2 C1 Tb2 171.9(4) . .
C3 C2 C7 119.4(6) . .
C3 C2 C1 121.2(5) . .
C7 C2 C1 119.4(5) . .
C2 C3 C4 119.9(6) . .
C2 C3 H3 120.1 . .
C4 C3 H3 120.1 . .
C5 C4 C3 120.3(6) . .
C5 C4 H4 119.8 . .
C3 C4 H4 119.8 . .
C4 C5 C6 120.0(6) . .
C4 C5 H5A 120.0 . .
C6 C5 H5A 120.0 . .
C7 C6 C5 119.6(5) . .
C7 C6 C8 121.3(5) . .
C5 C6 C8 118.9(5) . .
C6 C7 C2 120.9(5) . .
C6 C7 H7 119.6 . .
C2 C7 H7 119.6 . .
N1 C8 N2 108.9(5) . .
N1 C8 C6 123.6(4) . .
N2 C8 C6 127.4(5) . .
C8 N1 N1 107.8(3) . 10
C8 N2 C8 106.6(6) . 10
C8 N2 N3 126.2(3) . .
C8 N2 N3 126.2(3) 10 .
N2 N3 H3B 108.6 . .
N2 N3 H3A 108.0 . .
H3B N3 H3A 134.5 . .
C1 O1 Tb2 92.6(3) . .
C1 O2 Tb2 93.8(3) . .
Tb2 O3 H3W 109.5 . .
Tb1 O4 H4A 127.2 . .
Tb1 O4 H4B 120.8 . .
H4A O4 H4B 111.8 . .
H1O5 O5 H2O5 114.8 . .

loop_
_geom_bond_atom_site_label_1
_geom_bond_atom_site_label_2
_geom_bond_distance
_geom_bond_site_symmetry_2
Tb1 O4 2.390(5) 9
Tb1 O4 2.390(5) .
Tb1 O4 2.390(5) 2
Tb1 O4 2.390(5) 11
Tb1 O4 2.390(5) 3
Tb1 O4 2.390(5) 10
Tb1 O4 2.390(5) 12
Tb1 O4 2.390(5) 4
Tb2 O3 2.372(11) .
Tb2 O2 2.456(4) .
Tb2 O2 2.456(4) 2
Tb2 O2 2.456(4) 4
Tb2 O2 2.456(4) 3
Tb2 O1 2.460(4) 2
Tb2 O1 2.460(4) .
Tb2 O1 2.460(4) 3
Tb2 O1 2.460(4) 4
Tb2 C1 2.822(6) 2
Tb2 C1 2.822(6) .
Tb2 C1 2.822(6) 3
C1 O2 1.236(7) .
C1 O1 1.274(7) .
C1 C2 1.496(8) .
C2 C3 1.386(8) .
C2 C7 1.389(8) .
C3 C4 1.386(10) .
C3 H3 0.9300 .
C4 C5 1.384(9) .
C4 H4 0.9300 .
C5 C6 1.385(8) .
C5 H5A 0.9300 .
C6 C7 1.381(8) .
C6 C8 1.474(7) .
C7 H7 0.9300 .
C8 N1 1.312(7) .
C8 N2 1.365(6) .
N1 N1 1.387(9) 10
N2 C8 1.365(6) 10
N2 N3 1.421(9) .
N3 H3B 0.9665 .
N3 H3A 0.9429 .
O3 H3W 0.8200 .
O4 H4A 0.8498 .
O4 H4B 0.9055 .
O5 H1O5 0.8775 .
O5 H2O5 0.8176 .

loop_
_geom_hbond_atom_site_label_D
_geom_hbond_atom_site_label_H
_geom_hbond_atom_site_label_A
_geom_hbond_distance_DH
_geom_hbond_distance_HA
_geom_hbond_distance_DA
_geom_hbond_angle_DHA
_geom_hbond_site_symmetry_A
N3 H3A Cl1 0.94 2.51 3.349(7) 149.0 .
N3 H3B O4 0.97 2.53 3.407(10) 151.3 10
O5 H1O5 Cl1 0.88 2.18 3.059(10) 180.0 .
O4 H4B O1 0.91 1.74 2.622(6) 165.2 .
O4 H4A N1 0.85 2.60 3.325(7) 143.6 12_655
O4 H4A N1 0.85 1.85 2.693(7) 172.8 3_655

loop_
_geom_torsion_atom_site_label_1
_geom_torsion_atom_site_label_2
_geom_torsion_atom_site_label_3
_geom_torsion_atom_site_label_4
_geom_torsion
_geom_torsion_site_symmetry_1
_geom_torsion_site_symmetry_4
O3 Tb2 C1 O2 -14.7(4) . .
O2 Tb2 C1 O2 -106.8(13) 2 .
O2 Tb2 C1 O2 -91.2(4) 4 .
O2 Tb2 C1 O2 64.5(4) 3 .
O1 Tb2 C1 O2 150.0(4) 2 .
O1 Tb2 C1 O2 -167.9(6) . .
O1 Tb2 C1 O2 109.4(4) 3 .
O1 Tb2 C1 O2 -143.1(4) 4 .
C1 Tb2 C1 O2 165.3(4) 2 .
C1 Tb2 C1 O2 87.7(4) 3 .
O3 Tb2 C1 O1 153.2(3) . .
O2 Tb2 C1 O1 167.9(6) . .
O2 Tb2 C1 O1 61.1(14) 2 .
O2 Tb2 C1 O1 76.7(3) 4 .
O2 Tb2 C1 O1 -127.6(3) 3 .
O1 Tb2 C1 O1 -42.1(5) 2 .
O1 Tb2 C1 O1 -82.7(4) 3 .
O1 Tb2 C1 O1 24.8(3) 4 .
C1 Tb2 C1 O1 -26.8(3) 2 .
C1 Tb2 C1 O1 -104.4(3) 3 .
O3 Tb2 C1 C2 -120(3) . .
O2 Tb2 C1 C2 -105(3) . .
O2 Tb2 C1 C2 148(2) 2 .
O2 Tb2 C1 C2 164(3) 4 .
O2 Tb2 C1 C2 -41(3) 3 .
O1 Tb2 C1 C2 45(3) 2 .
O1 Tb2 C1 C2 87(3) . .
O1 Tb2 C1 C2 4(3) 3 .
O1 Tb2 C1 C2 112(3) 4 .
C1 Tb2 C1 C2 60(3) 2 .
C1 Tb2 C1 C2 -17(3) 3 .
O2 C1 C2 C3 18.8(9) . .
O1 C1 C2 C3 -158.3(6) . .
Tb2 C1 C2 C3 119(3) . .
O2 C1 C2 C7 -158.8(6) . .
O1 C1 C2 C7 24.2(8) . .
Tb2 C1 C2 C7 -58(3) . .
C7 C2 C3 C4 -0.3(11) . .
C1 C2 C3 C4 -177.8(7) . .
C2 C3 C4 C5 1.4(13) . .
C3 C4 C5 C6 -1.4(13) . .
C4 C5 C6 C7 0.2(11) . .
C4 C5 C6 C8 174.6(7) . .
C5 C6 C7 C2 1.0(10) . .
C8 C6 C7 C2 -173.3(6) . .
C3 C2 C7 C6 -0.9(10) . .
C1 C2 C7 C6 176.6(6) . .
C7 C6 C8 N1 138.2(6) . .
C5 C6 C8 N1 -36.2(9) . .
C7 C6 C8 N2 -39.3(9) . .
C5 C6 C8 N2 146.3(7) . .
N2 C8 N1 N1 -0.3(5) . 10
C6 C8 N1 N1 -178.2(4) . 10
N1 C8 N2 C8 0.5(8) . 10
C6 C8 N2 C8 178.3(4) . 10
N1 C8 N2 N3 169.9(6) . .
C6 C8 N2 N3 -12.3(11) . .
O2 C1 O1 Tb2 12.1(6) . .
C2 C1 O1 Tb2 -170.8(5) . .
O3 Tb2 O1 C1 -33.0(4) . .
O2 Tb2 O1 C1 -6.6(3) . .
O2 Tb2 O1 C1 -168.9(3) 2 .
O2 Tb2 O1 C1 -100.3(4) 4 .
O2 Tb2 O1 C1 59.1(4) 3 .
O1 Tb2 O1 C1 147.0(4) 2 .
O1 Tb2 O1 C1 87.5(4) 3 .
O1 Tb2 O1 C1 -153.5(4) 4 .
C1 Tb2 O1 C1 165.5(2) 2 .
C1 Tb2 O1 C1 75.8(3) 3 .
O1 C1 O2 Tb2 -12.1(6) . .
C2 C1 O2 Tb2 170.8(5) . .
O3 Tb2 O2 C1 165.3(4) . .
O2 Tb2 O2 C1 165.3(4) 2 .
O2 Tb2 O2 C1 87.4(4) 4 .
O2 Tb2 O2 C1 -116.8(4) 3 .
O1 Tb2 O2 C1 -49.8(6) 2 .
O1 Tb2 O2 C1 6.9(3) . .
O1 Tb2 O2 C1 -64.5(4) 3 .
O1 Tb2 O2 C1 41.1(4) 4 .
C1 Tb2 O2 C1 -101.2(14) 2 .
C1 Tb2 O2 C1 -90.9(4) 3 .
